data_7039032
loop_
_publ_author_name
'Yadav, Sangeeta'
'Raju, Saravanan'
'Singh, Harkesh B.'
'Butcher, Ray J.'

_publ_section_title
;
 Selone-stabilized aryltellurenyl cations.
;
_journal_issue 20
_journal_name_full 'Dalton transactions (Cambridge, England : 2003)'
_journal_page_first 8458
_journal_page_last 8467
_journal_paper_doi 10.1039/c6dt01081d
_journal_volume 45
_journal_year 2016
_chemical_formula_moiety 'C26 H24 I P Te'
_chemical_formula_sum 'C26 H24 I P Te'
_chemical_formula_weight 621.92
_space_group_IT_number 61
_symmetry_cell_setting orthorhombic
_symmetry_Int_Tables_number 61
_symmetry_space_group_name_Hall '-P 2ac 2ab'
_symmetry_space_group_name_H-M 'P b c a'
_atom_sites_solution_hydrogens geom
_atom_sites_solution_primary direct
_atom_sites_solution_secondary difmap
_audit_creation_method SHELXL-97
_audit_update_record
;
2016-02-26 deposited with the CCDC.
2016-04-13 downloaded from the CCDC.
;
_cell_angle_alpha 90.00
_cell_angle_beta 90.00
_cell_angle_gamma 90.00
_cell_formula_units_Z 8
_cell_length_a 11.579(2)
_cell_length_b 15.339(3)
_cell_length_c 26.530(5)
_cell_measurement_reflns_used 16733
_cell_measurement_temperature 293(2)
_cell_measurement_theta_max 29.20
_cell_measurement_theta_min 3.10
_cell_volume 4712.0(15)
_computing_cell_refinement 'CrystalClear-SM Expert 2.1 b28'
_computing_data_collection 'CrystalClear-SM Expert 2.1 b28 (Rigaku, 2013)'
_computing_data_reduction 'CrystalClear-SM Expert 2.1 b28'
_computing_molecular_graphics 'CrystalStructure 4.0'
_computing_publication_material 'CrystalStructure 4.0 (Rigaku, 2010)'
_computing_structure_refinement 'SHELXL-97 (Sheldrick, 2008)'
_computing_structure_solution 'SHELXS-97 (Sheldrick, 2008)'
_diffrn_ambient_temperature 293(2)
_diffrn_detector_area_resol_mean 7.111
_diffrn_measured_fraction_theta_full 0.997
_diffrn_measured_fraction_theta_max 0.997
_diffrn_measurement_device_type 'Rigaku Saturn724'
_diffrn_measurement_method \w
_diffrn_radiation_monochromator graphite
_diffrn_radiation_source 'fine-focus sealed tube'
_diffrn_radiation_type MoK\a
_diffrn_radiation_wavelength 0.71073
_diffrn_reflns_av_R_equivalents 0.0349
_diffrn_reflns_av_sigmaI/netI 0.0178
_diffrn_reflns_limit_h_max 15
_diffrn_reflns_limit_h_min -14
_diffrn_reflns_limit_k_max 20
_diffrn_reflns_limit_k_min -21
_diffrn_reflns_limit_l_max 36
_diffrn_reflns_limit_l_min -36
_diffrn_reflns_number 58434
_diffrn_reflns_theta_full 25.50
_diffrn_reflns_theta_max 29.19
_diffrn_reflns_theta_min 3.07
_exptl_absorpt_coefficient_mu 2.651
_exptl_absorpt_correction_T_max 0.672
_exptl_absorpt_correction_T_min 0.473
_exptl_absorpt_correction_type numerical
_exptl_absorpt_process_details 'NUMABS (Rigaku, 1999)'
_exptl_crystal_colour YELLOW
_exptl_crystal_density_diffrn 1.753
_exptl_crystal_density_method 'not measured'
_exptl_crystal_description prism
_exptl_crystal_F_000 2400
_exptl_crystal_size_max 0.330
_exptl_crystal_size_mid 0.180
_exptl_crystal_size_min 0.150
_refine_diff_density_max 1.670
_refine_diff_density_min -1.275
_refine_diff_density_rms 0.259
_refine_ls_extinction_method none
_refine_ls_goodness_of_fit_ref 1.295
_refine_ls_hydrogen_treatment constr
_refine_ls_matrix_type full
_refine_ls_number_parameters 264
_refine_ls_number_reflns 6347
_refine_ls_number_restraints 0
_refine_ls_restrained_S_all 1.295
_refine_ls_R_factor_all 0.0249
_refine_ls_R_factor_gt 0.0223
_refine_ls_shift/su_max 0.002
_refine_ls_shift/su_mean 0.000
_refine_ls_structure_factor_coef Fsqd
_refine_ls_weighting_details 'calc w=1/[\s^2^(Fo^2^)+(0.0482P)^2^+1.5916P] where P=(Fo^2^+2Fc^2^)/3'
_refine_ls_weighting_scheme calc
_refine_ls_wR_factor_gt 0.0678
_refine_ls_wR_factor_ref 0.0863
_reflns_number_gt 6177
_reflns_number_total 6347
_reflns_threshold_expression >2sigma(I)
_cod_data_source_file c6dt01081d2.cif
_cod_data_source_block 26
_cod_depositor_comments
;Adding full bibliography for 7039028--7039034.cif.

The following automatic conversions were performed:

'_refine_ls_hydrogen_treatment' value 'const' was replaced with the
value 'constr' as specified in the replacement file
'src/cod-tools/trunk/data/replacement-values/replacement_values.lst'.

Automatic conversion script
Id: cif_fix_values 5376 2017-05-30 11:51:03Z andrius 
;
_cod_original_cell_volume 4712.3(16)
_cod_database_code 7039032

loop_
_symmetry_equiv_pos_site_id
_symmetry_equiv_pos_as_xyz
1 +X,+Y,+Z
2 1/2-X,1/2+Y,+Z
3 +X,1/2-Y,1/2+Z
4 1/2-X,-Y,1/2+Z
5 -X,-Y,-Z
6 1/2+X,1/2-Y,-Z
7 -X,1/2+Y,1/2-Z
8 1/2+X,+Y,1/2-Z

loop_
_atom_site_label
_atom_site_type_symbol
_atom_site_fract_x
_atom_site_fract_y
_atom_site_fract_z
_atom_site_U_iso_or_equiv
_atom_site_adp_type
_atom_site_occupancy
_atom_site_symmetry_multiplicity
_atom_site_calc_flag
_atom_site_refinement_flags
Te1 Te 0.574475(12) 0.323999(9) -0.143128(5) 0.01375(6) Uani 1 1 d .
I1 I 0.781030(13) 0.446711(10) -0.122651(6) 0.01999(6) Uani 1 1 d .
P1 P 0.39926(5) 0.22206(3) -0.15592(2) 0.01305(11) Uani 1 1 d .
C11 C 0.37395(19) 0.14535(14) -0.10550(8) 0.0141(4) Uani 1 1 d .
C12 C 0.4065(2) 0.05770(14) -0.10999(9) 0.0177(4) Uani 1 1 d .
H12A H 0.4324 0.0363 -0.1408 0.021 Uiso 1 1 calc R
C13 C 0.4000(2) 0.00267(16) -0.06836(10) 0.0225(5) Uani 1 1 d .
H13A H 0.4220 -0.0554 -0.0712 0.027 Uiso 1 1 calc R
C14 C 0.3605(2) 0.03463(16) -0.02252(9) 0.0207(4) Uani 1 1 d .
H14A H 0.3575 -0.0019 0.0054 0.025 Uiso 1 1 calc R
C15 C 0.3253(2) 0.12082(15) -0.01810(8) 0.0183(4) Uani 1 1 d .
H15A H 0.2966 0.1413 0.0124 0.022 Uiso 1 1 calc R
C16 C 0.3331(2) 0.17647(14) -0.05925(8) 0.0157(4) Uani 1 1 d .
H16A H 0.3111 0.2345 -0.0561 0.019 Uiso 1 1 calc R
C21 C 0.26635(19) 0.27868(14) -0.16984(8) 0.0151(4) Uani 1 1 d .
C22 C 0.1598(2) 0.25148(16) -0.15073(9) 0.0179(4) Uani 1 1 d .
H22A H 0.1558 0.2038 -0.1292 0.021 Uiso 1 1 calc R
C23 C 0.0591(2) 0.29619(17) -0.16410(9) 0.0217(5) Uani 1 1 d .
H23A H -0.0116 0.2790 -0.1508 0.026 Uiso 1 1 calc R
C24 C 0.0644(2) 0.36613(16) -0.19715(10) 0.0229(5) Uani 1 1 d .
H24A H -0.0028 0.3955 -0.2061 0.027 Uiso 1 1 calc R
C25 C 0.1705(2) 0.39254(16) -0.21709(10) 0.0250(5) Uani 1 1 d .
H25A H 0.1737 0.4386 -0.2398 0.030 Uiso 1 1 calc R
C26 C 0.2714(2) 0.34985(17) -0.20289(9) 0.0216(5) Uani 1 1 d .
H26A H 0.3422 0.3686 -0.2153 0.026 Uiso 1 1 calc R
C31 C 0.4374(2) 0.16190(15) -0.21194(8) 0.0166(4) Uani 1 1 d .
C32 C 0.5440(2) 0.11891(15) -0.21272(9) 0.0209(4) Uani 1 1 d .
H32A H 0.5939 0.1235 -0.1854 0.025 Uiso 1 1 calc R
C33 C 0.5750(3) 0.06930(17) -0.25451(11) 0.0295(6) Uani 1 1 d .
H33A H 0.6453 0.0400 -0.2550 0.035 Uiso 1 1 calc R
C34 C 0.5013(3) 0.06365(17) -0.29512(10) 0.0338(7) Uani 1 1 d .
H34A H 0.5220 0.0302 -0.3229 0.041 Uiso 1 1 calc R
C35 C 0.3965(3) 0.10735(18) -0.29501(10) 0.0327(6) Uani 1 1 d .
H35A H 0.3479 0.1036 -0.3228 0.039 Uiso 1 1 calc R
C36 C 0.3639(2) 0.15670(17) -0.25351(9) 0.0232(5) Uani 1 1 d .
H36A H 0.2936 0.1860 -0.2534 0.028 Uiso 1 1 calc R
C41 C 0.5322(2) 0.32972(14) -0.06489(8) 0.0153(4) Uani 1 1 d .
C42 C 0.4583(2) 0.39617(15) -0.04720(8) 0.0169(4) Uani 1 1 d .
C43 C 0.4283(2) 0.39641(17) 0.00378(9) 0.0216(5) Uani 1 1 d .
H43A H 0.3801 0.4399 0.0161 0.026 Uiso 1 1 calc R
C44 C 0.4694(2) 0.33255(18) 0.03630(9) 0.0256(5) Uani 1 1 d .
H44A H 0.4472 0.3327 0.0700 0.031 Uiso 1 1 calc R
C45 C 0.5433(2) 0.26883(17) 0.01847(9) 0.0239(5) Uani 1 1 d .
H45A H 0.5715 0.2270 0.0407 0.029 Uiso 1 1 calc R
C46 C 0.5768(2) 0.26579(16) -0.03232(9) 0.0194(5) Uani 1 1 d .
C47 C 0.4133(2) 0.46729(16) -0.08105(9) 0.0205(5) Uani 1 1 d .
H47A H 0.3655 0.5062 -0.0619 0.031 Uiso 1 1 calc R
H47B H 0.3687 0.4419 -0.1078 0.031 Uiso 1 1 calc R
H47C H 0.4770 0.4991 -0.0951 0.031 Uiso 1 1 calc R
C48 C 0.6571(2) 0.19447(17) -0.04942(11) 0.0278(5) Uani 1 1 d .
H48A H 0.7220 0.2197 -0.0665 0.042 Uiso 1 1 calc R
H48B H 0.6168 0.1561 -0.0720 0.042 Uiso 1 1 calc R
H48C H 0.6835 0.1621 -0.0207 0.042 Uiso 1 1 calc R

loop_
_atom_site_aniso_label
_atom_site_aniso_U_11
_atom_site_aniso_U_22
_atom_site_aniso_U_33
_atom_site_aniso_U_23
_atom_site_aniso_U_13
_atom_site_aniso_U_12
Te1 0.01138(9) 0.01525(9) 0.01461(9) -0.00124(4) 0.00057(4) 0.00000(4)
I1 0.01461(10) 0.02417(10) 0.02121(9) 0.00460(5) -0.00288(5) -0.00616(5)
P1 0.0115(3) 0.0139(2) 0.0138(2) -0.00098(19) 0.00043(19) -0.00054(19)
C11 0.0111(10) 0.0156(9) 0.0156(9) 0.0005(8) -0.0004(7) -0.0004(7)
C12 0.0184(11) 0.0162(10) 0.0187(10) -0.0015(8) 0.0021(9) 0.0018(8)
C13 0.0229(12) 0.0164(10) 0.0282(12) 0.0032(9) 0.0022(9) 0.0030(9)
C14 0.0163(11) 0.0234(11) 0.0225(10) 0.0062(9) -0.0001(8) -0.0005(9)
C15 0.0149(11) 0.0234(10) 0.0166(9) -0.0009(8) 0.0001(8) -0.0021(9)
C16 0.0125(10) 0.0162(10) 0.0182(9) -0.0008(7) 0.0005(8) -0.0011(7)
C21 0.0128(10) 0.0159(9) 0.0165(9) -0.0010(8) -0.0018(7) 0.0006(8)
C22 0.0140(11) 0.0194(10) 0.0203(9) 0.0006(8) -0.0005(8) -0.0006(8)
C23 0.0133(11) 0.0265(12) 0.0254(11) 0.0005(10) -0.0007(8) 0.0015(9)
C24 0.0188(12) 0.0223(12) 0.0275(12) -0.0007(9) -0.0073(9) 0.0048(9)
C25 0.0243(13) 0.0200(11) 0.0306(12) 0.0074(9) -0.0065(10) 0.0004(10)
C26 0.0158(11) 0.0223(11) 0.0266(11) 0.0067(10) -0.0007(8) -0.0018(9)
C31 0.0186(11) 0.0160(10) 0.0151(9) -0.0026(8) 0.0032(8) -0.0039(8)
C32 0.0224(12) 0.0179(10) 0.0224(10) -0.0037(8) 0.0078(9) -0.0017(9)
C33 0.0338(16) 0.0208(11) 0.0340(13) -0.0094(11) 0.0168(11) -0.0030(10)
C34 0.054(2) 0.0241(12) 0.0230(12) -0.0118(10) 0.0154(12) -0.0119(12)
C35 0.0511(19) 0.0294(13) 0.0175(11) -0.0069(10) 0.0016(11) -0.0161(13)
C36 0.0276(13) 0.0225(11) 0.0193(10) -0.0020(9) -0.0008(9) -0.0084(10)
C41 0.0125(10) 0.0179(10) 0.0154(9) -0.0006(7) -0.0018(8) -0.0047(8)
C42 0.0144(10) 0.0200(10) 0.0161(9) -0.0002(8) 0.0000(8) -0.0025(8)
C43 0.0195(12) 0.0277(12) 0.0177(10) -0.0038(9) 0.0031(8) -0.0056(9)
C44 0.0287(14) 0.0346(13) 0.0136(9) 0.0016(9) -0.0014(9) -0.0149(11)
C45 0.0254(13) 0.0251(12) 0.0212(10) 0.0084(9) -0.0091(9) -0.0108(10)
C46 0.0163(11) 0.0199(11) 0.0221(11) 0.0015(9) -0.0069(8) -0.0052(8)
C47 0.0225(12) 0.0199(11) 0.0190(10) -0.0022(9) 0.0002(8) 0.0050(9)
C48 0.0258(13) 0.0230(11) 0.0346(13) 0.0048(10) -0.0110(10) 0.0033(10)

loop_
_atom_type_symbol
_atom_type_description
_atom_type_scat_dispersion_real
_atom_type_scat_dispersion_imag
_atom_type_scat_source
C C 0.0033 0.0016 'International Tables Vol C Tables 4.2.6.8 and 6.1.1.4'
H H 0.0000 0.0000 'International Tables Vol C Tables 4.2.6.8 and 6.1.1.4'
P P 0.1023 0.0942 'International Tables Vol C Tables 4.2.6.8 and 6.1.1.4'
Te Te -0.5308 1.6751 'International Tables Vol C Tables 4.2.6.8 and 6.1.1.4'
I I -0.4742 1.8119 'International Tables Vol C Tables 4.2.6.8 and 6.1.1.4'

loop_
_geom_angle_atom_site_label_1
_geom_angle_atom_site_label_2
_geom_angle_atom_site_label_3
_geom_angle
C41 Te1 P1 88.42(6)
C41 Te1 I1 88.94(6)
P1 Te1 I1 177.362(14)
C31 P1 C21 106.62(11)
C31 P1 C11 108.46(10)
C21 P1 C11 109.07(10)
C31 P1 Te1 103.04(8)
C21 P1 Te1 113.90(7)
C11 P1 Te1 115.12(7)
C16 C11 C12 119.5(2)
C16 C11 P1 118.84(16)
C12 C11 P1 121.24(16)
C13 C12 C11 120.0(2)
C13 C12 H12A 120.0
C11 C12 H12A 120.0
C14 C13 C12 119.9(2)
C14 C13 H13A 120.1
C12 C13 H13A 120.1
C15 C14 C13 120.4(2)
C15 C14 H14A 119.8
C13 C14 H14A 119.8
C14 C15 C16 120.0(2)
C14 C15 H15A 120.0
C16 C15 H15A 120.0
C15 C16 C11 120.1(2)
C15 C16 H16A 119.9
C11 C16 H16A 119.9
C22 C21 C26 119.7(2)
C22 C21 P1 122.33(17)
C26 C21 P1 117.86(18)
C23 C22 C21 119.8(2)
C23 C22 H22A 120.1
C21 C22 H22A 120.1
C24 C23 C22 120.2(2)
C24 C23 H23A 119.9
C22 C23 H23A 119.9
C23 C24 C25 120.1(2)
C23 C24 H24A 119.9
C25 C24 H24A 119.9
C26 C25 C24 120.0(2)
C26 C25 H25A 120.0
C24 C25 H25A 120.0
C25 C26 C21 120.1(2)
C25 C26 H26A 120.0
C21 C26 H26A 120.0
C36 C31 C32 120.0(2)
C36 C31 P1 122.07(19)
C32 C31 P1 117.96(18)
C33 C32 C31 119.8(3)
C33 C32 H32A 120.1
C31 C32 H32A 120.1
C34 C33 C32 119.8(3)
C34 C33 H33A 120.1
C32 C33 H33A 120.1
C33 C34 C35 120.7(2)
C33 C34 H34A 119.7
C35 C34 H34A 119.7
C34 C35 C36 120.2(3)
C34 C35 H35A 119.9
C36 C35 H35A 119.9
C35 C36 C31 119.4(3)
C35 C36 H36A 120.3
C31 C36 H36A 120.3
C46 C41 C42 121.5(2)
C46 C41 Te1 119.01(17)
C42 C41 Te1 119.48(15)
C43 C42 C41 118.4(2)
C43 C42 C47 119.3(2)
C41 C42 C47 122.34(19)
C44 C43 C42 120.9(2)
C44 C43 H43A 119.5
C42 C43 H43A 119.5
C45 C44 C43 119.9(2)
C45 C44 H44A 120.1
C43 C44 H44A 120.1
C44 C45 C46 121.5(2)
C44 C45 H45A 119.2
C46 C45 H45A 119.2
C45 C46 C41 117.8(2)
C45 C46 C48 119.0(2)
C41 C46 C48 123.3(2)
C42 C47 H47A 109.5
C42 C47 H47B 109.5
H47A C47 H47B 109.5
C42 C47 H47C 109.5
H47A C47 H47C 109.5
H47B C47 H47C 109.5
C46 C48 H48A 109.5
C46 C48 H48B 109.5
H48A C48 H48B 109.5
C46 C48 H48C 109.5
H48A C48 H48C 109.5
H48B C48 H48C 109.5

loop_
_geom_bond_atom_site_label_1
_geom_bond_atom_site_label_2
_geom_bond_distance
Te1 C41 2.135(2)
Te1 P1 2.5839(7)
Te1 I1 3.0917(5)
P1 C31 1.804(2)
P1 C21 1.805(2)
P1 C11 1.805(2)
C11 C16 1.399(3)
C11 C12 1.401(3)
C12 C13 1.392(3)
C12 H12A 0.9300
C13 C14 1.389(3)
C13 H13A 0.9300
C14 C15 1.388(3)
C14 H14A 0.9300
C15 C16 1.389(3)
C15 H15A 0.9300
C16 H16A 0.9300
C21 C22 1.398(3)
C21 C26 1.401(3)
C22 C23 1.398(3)
C22 H22A 0.9300
C23 C24 1.387(4)
C23 H23A 0.9300
C24 C25 1.398(4)
C24 H24A 0.9300
C25 C26 1.391(3)
C25 H25A 0.9300
C26 H26A 0.9300
C31 C36 1.395(3)
C31 C32 1.400(3)
C32 C33 1.392(3)
C32 H32A 0.9300
C33 C34 1.377(5)
C33 H33A 0.9300
C34 C35 1.386(5)
C34 H34A 0.9300
C35 C36 1.389(4)
C35 H35A 0.9300
C36 H36A 0.9300
C41 C46 1.405(3)
C41 C42 1.411(3)
C42 C43 1.397(3)
C42 C47 1.506(3)
C43 C44 1.389(4)
C43 H43A 0.9300
C44 C45 1.383(4)
C44 H44A 0.9300
C45 C46 1.403(3)
C45 H45A 0.9300
C46 C48 1.506(4)
C47 H47A 0.9600
C47 H47B 0.9600
C47 H47C 0.9600
C48 H48A 0.9600
C48 H48B 0.9600
C48 H48C 0.9600

loop_
_geom_torsion_atom_site_label_1
_geom_torsion_atom_site_label_2
_geom_torsion_atom_site_label_3
_geom_torsion_atom_site_label_4
_geom_torsion
C41 Te1 P1 C31 -155.25(10)
I1 Te1 P1 C31 -157.9(3)
C41 Te1 P1 C21 89.68(10)
I1 Te1 P1 C21 87.1(3)
C41 Te1 P1 C11 -37.37(10)
I1 Te1 P1 C11 -40.0(3)
C31 P1 C11 C16 -174.41(18)
C21 P1 C11 C16 -58.7(2)
Te1 P1 C11 C16 70.80(19)
C31 P1 C11 C12 12.8(2)
C21 P1 C11 C12 128.58(19)
Te1 P1 C11 C12 -101.95(19)
C16 C11 C12 C13 -1.1(4)
P1 C11 C12 C13 171.6(2)
C11 C12 C13 C14 0.4(4)
C12 C13 C14 C15 1.2(4)
C13 C14 C15 C16 -2.1(4)
C14 C15 C16 C11 1.4(3)
C12 C11 C16 C15 0.2(3)
P1 C11 C16 C15 -172.64(18)
C31 P1 C21 C22 105.0(2)
C11 P1 C21 C22 -12.0(2)
Te1 P1 C21 C22 -142.09(17)
C31 P1 C21 C26 -72.1(2)
C11 P1 C21 C26 171.00(18)
Te1 P1 C21 C26 40.9(2)
C26 C21 C22 C23 -0.9(3)
P1 C21 C22 C23 -177.92(18)
C21 C22 C23 C24 1.5(4)
C22 C23 C24 C25 -0.3(4)
C23 C24 C25 C26 -1.5(4)
C24 C25 C26 C21 2.0(4)
C22 C21 C26 C25 -0.8(4)
P1 C21 C26 C25 176.3(2)
C21 P1 C31 C36 -6.9(2)
C11 P1 C31 C36 110.5(2)
Te1 P1 C31 C36 -127.06(19)
C21 P1 C31 C32 173.75(18)
C11 P1 C31 C32 -68.9(2)
Te1 P1 C31 C32 53.54(19)
C36 C31 C32 C33 -1.6(4)
P1 C31 C32 C33 177.79(19)
C31 C32 C33 C34 0.8(4)
C32 C33 C34 C35 0.4(4)
C33 C34 C35 C36 -0.8(4)
C34 C35 C36 C31 0.0(4)
C32 C31 C36 C35 1.2(4)
P1 C31 C36 C35 -178.17(19)
P1 Te1 C41 C46 87.40(17)
I1 Te1 C41 C46 -92.72(17)
P1 Te1 C41 C42 -91.21(17)
I1 Te1 C41 C42 88.67(17)
C46 C41 C42 C43 -1.1(3)
Te1 C41 C42 C43 177.48(17)
C46 C41 C42 C47 177.6(2)
Te1 C41 C42 C47 -3.8(3)
C41 C42 C43 C44 -0.4(4)
C47 C42 C43 C44 -179.2(2)
C42 C43 C44 C45 1.6(4)
C43 C44 C45 C46 -1.2(4)
C44 C45 C46 C41 -0.3(4)
C44 C45 C46 C48 -179.7(2)
C42 C41 C46 C45 1.4(3)
Te1 C41 C46 C45 -177.14(17)
C42 C41 C46 C48 -179.2(2)
Te1 C41 C46 C48 2.3(3)
